data_2019201
loop_
_publ_author_name
'Soudani, Sarra'
'Aubert, Emmanuel'
'Jelsch, Christian'
'Ben Nasr, Cherif'

_publ_section_title
;
 The organic--inorganic hybrid material 1-cyclohexylpiperazine-1,4-diium
 tetrachloridozincate
;
_journal_coeditor_code CU3034
_journal_issue 11
_journal_name_full 'Acta Crystallographica Section C'
_journal_page_first 1304
_journal_page_last 1306
_journal_paper_doi 10.1107/S0108270113026267
_journal_volume 69
_journal_year 2013
_chemical_formula_iupac '(C10 H22 N2) [Zn Cl4]'
_chemical_formula_moiety 'C10 H22 N2 2+, Cl4 Zn 2-'
_chemical_formula_sum 'C10 H22 Cl4 N2 Zn'
_chemical_formula_weight 377.47
_chemical_name_systematic
;
1-cyclohexylpiperazine-1,4-diium tetrachloridozincate
;
_space_group_IT_number 61
_symmetry_cell_setting orthorhombic
_symmetry_space_group_name_Hall '-P 2ac 2ab'
_symmetry_space_group_name_H-M 'P b c a'
_atom_sites_solution_hydrogens difmap
_atom_sites_solution_primary direct
_atom_sites_solution_secondary difmap
_audit_creation_method SHELXL97
_cell_angle_alpha 90.00
_cell_angle_beta 90.00
_cell_angle_gamma 90.00
_cell_formula_units_Z 8
_cell_length_a 11.3673(2)
_cell_length_b 9.5997(2)
_cell_length_c 28.6571(5)
_cell_measurement_reflns_used 9435
_cell_measurement_temperature 110(2)
_cell_measurement_theta_max 76.4382
_cell_measurement_theta_min 3.0817
_cell_volume 3127.14(10)
_computing_cell_refinement 'CrysAlisPro (Agilent, 2012)'
_computing_data_collection 'CrysAlisPro (Agilent, 2012)'
_computing_data_reduction 'CrysAlisPro (Agilent, 2012)'
_computing_structure_refinement 'SHELXL97 (Sheldrick, 2008)'
_computing_structure_solution 'SIR92 (Altomare <i>et al.</i>, 1994)'
_diffrn_ambient_temperature 110(2)
_diffrn_detector_area_resol_mean 10.4508
_diffrn_measured_fraction_theta_full 0.999
_diffrn_measured_fraction_theta_max 0.999
_diffrn_measurement_device_type 'Agilent SuperNova Dual diffractometer (Cu at zero) with Atlas detector'
_diffrn_measurement_method \w
_diffrn_radiation_monochromator mirror
_diffrn_radiation_source 'SuperNova (Cu) X-ray Source'
_diffrn_radiation_type 'Cu K\a'
_diffrn_radiation_wavelength 1.54184
_diffrn_reflns_av_R_equivalents 0.0298
_diffrn_reflns_av_sigmaI/netI 0.0546
_diffrn_reflns_limit_h_max 10
_diffrn_reflns_limit_h_min -14
_diffrn_reflns_limit_k_max 12
_diffrn_reflns_limit_k_min -11
_diffrn_reflns_limit_l_max 35
_diffrn_reflns_limit_l_min -36
_diffrn_reflns_number 17184
_diffrn_reflns_theta_full 76.24
_diffrn_reflns_theta_max 76.24
_diffrn_reflns_theta_min 3.08
_exptl_absorpt_coefficient_mu 8.298
_exptl_absorpt_correction_T_max 0.425
_exptl_absorpt_correction_T_min 0.201
_exptl_absorpt_correction_type analytical
_exptl_absorpt_process_details
;
[CrysAlisPro (Agilent, 2012); analytical numerical absorption correction
using
a multifaceted crystal model based on expressions derived by Clark & Reid
(1995)]
;
_exptl_crystal_colour colourless
_exptl_crystal_density_diffrn 1.604
_exptl_crystal_density_method 'not measured'
_exptl_crystal_description prism
_exptl_crystal_F_000 1552
_exptl_crystal_size_max 0.2602
_exptl_crystal_size_mid 0.2241
_exptl_crystal_size_min 0.1523
_refine_diff_density_max 0.315
_refine_diff_density_min -0.269
_refine_ls_extinction_method none
_refine_ls_goodness_of_fit_ref 1.080
_refine_ls_hydrogen_treatment mixed
_refine_ls_matrix_type full
_refine_ls_number_parameters 166
_refine_ls_number_reflns 3263
_refine_ls_number_restraints 0
_refine_ls_restrained_S_all 1.080
_refine_ls_R_factor_all 0.0227
_refine_ls_R_factor_gt 0.0216
_refine_ls_shift/su_max 0.001
_refine_ls_shift/su_mean 0.000
_refine_ls_structure_factor_coef Fsqd
_refine_ls_weighting_details 'calc w = 1/[\s^2^(Fo^2^)+(0.0273P)^2^+2.0210P] where P=(Fo^2^+2Fc^2^)/3'
_refine_ls_weighting_scheme calc
_refine_ls_wR_factor_gt 0.0550
_refine_ls_wR_factor_ref 0.0557
_reflns_number_gt 3154
_reflns_number_total 3263
_reflns_threshold_expression I>2\s(I)
_cod_data_source_file cu3034.cif
_cod_data_source_block I
_cod_database_code 2019201

loop_
_symmetry_equiv_pos_as_xyz
'x, y, z'
'-x+1/2, -y, z+1/2'
'x+1/2, -y+1/2, -z'
'-x, y+1/2, -z+1/2'
'-x, -y, -z'
'x-1/2, y, -z-1/2'
'-x-1/2, y-1/2, z'
'x, -y-1/2, z-1/2'

loop_
_atom_site_type_symbol
_atom_site_label
_atom_site_fract_x
_atom_site_fract_y
_atom_site_fract_z
_atom_site_U_iso_or_equiv
_atom_site_adp_type
_atom_site_calc_flag
_atom_site_refinement_flags
_atom_site_occupancy
_atom_site_symmetry_multiplicity
Zn Zn1 0.552127(17) 0.837964(19) 0.089690(6) 0.01164(7) Uani d . 1 1
Cl Cl3 0.44251(3) 0.99531(4) 0.130948(12) 0.01701(9) Uani d . 1 1
Cl Cl2 0.66233(3) 0.69395(4) 0.133374(12) 0.01658(8) Uani d . 1 1
Cl Cl1 0.41865(3) 0.68822(3) 0.053615(12) 0.01533(8) Uani d . 1 1
Cl Cl4 0.64732(3) 0.95295(3) 0.031959(12) 0.01565(8) Uani d . 1 1
N N1 0.46089(11) 0.42781(13) 0.12379(4) 0.0116(2) Uani d . 1 1
N N4 0.48467(11) 0.22977(13) 0.04818(4) 0.0136(2) Uani d . 1 1
C C7 0.44402(12) 0.46430(15) 0.17543(5) 0.0129(3) Uani d . 1 1
H H7 0.5235 0.4855 0.1885 0.015 Uiso calc R 1 1
C C3 0.59015(13) 0.30339(16) 0.06715(5) 0.0150(3) Uani d . 1 1
H H3B 0.6052 0.3888 0.0487 0.018 Uiso calc R 1 1
H H3A 0.6600 0.2423 0.0645 0.018 Uiso calc R 1 1
C C6 0.35583(13) 0.35838(15) 0.10184(5) 0.0141(3) Uani d . 1 1
H H6B 0.2873 0.4218 0.1036 0.017 Uiso calc R 1 1
H H6A 0.3364 0.2728 0.1195 0.017 Uiso calc R 1 1
C C2 0.57029(13) 0.34155(15) 0.11769(5) 0.0142(3) Uani d . 1 1
H H2A 0.5633 0.2554 0.1365 0.017 Uiso calc R 1 1
H H2B 0.6390 0.3945 0.1294 0.017 Uiso calc R 1 1
C C12 0.39402(15) 0.34274(16) 0.20329(5) 0.0186(3) Uani d . 1 1
H H12B 0.4429 0.2587 0.1983 0.022 Uiso calc R 1 1
H H12A 0.3130 0.3219 0.1926 0.022 Uiso calc R 1 1
C C9 0.36831(15) 0.63142(17) 0.23370(5) 0.0202(3) Uani d . 1 1
H H9B 0.4494 0.6538 0.2438 0.024 Uiso calc R 1 1
H H9A 0.3192 0.7153 0.2386 0.024 Uiso calc R 1 1
C C5 0.37872(13) 0.32076(15) 0.05119(5) 0.0145(3) Uani d . 1 1
H H5A 0.3097 0.2714 0.0382 0.017 Uiso calc R 1 1
H H5B 0.3915 0.4066 0.0327 0.017 Uiso calc R 1 1
C C8 0.36894(13) 0.59428(16) 0.18160(5) 0.0164(3) Uani d . 1 1
H H8A 0.2877 0.5765 0.1706 0.020 Uiso calc R 1 1
H H8B 0.4021 0.6722 0.1632 0.020 Uiso calc R 1 1
C C11 0.39285(16) 0.38115(18) 0.25525(5) 0.0232(3) Uani d . 1 1
H H11A 0.3588 0.3033 0.2735 0.028 Uiso calc R 1 1
H H11B 0.4745 0.3963 0.2662 0.028 Uiso calc R 1 1
C C10 0.32078(16) 0.51264(18) 0.26348(6) 0.0244(3) Uani d . 1 1
H H10B 0.3246 0.5388 0.2969 0.029 Uiso calc R 1 1
H H10A 0.2374 0.4950 0.2554 0.029 Uiso calc R 1 1
H H4B 0.4965(18) 0.205(2) 0.0185(8) 0.021(5) Uiso d . 1 1
H H1 0.4747(17) 0.508(2) 0.1084(7) 0.016(5) Uiso d . 1 1
H H4A 0.4746(19) 0.150(2) 0.0639(8) 0.022(5) Uiso d . 1 1

loop_
_atom_site_aniso_label
_atom_site_aniso_U_11
_atom_site_aniso_U_22
_atom_site_aniso_U_33
_atom_site_aniso_U_12
_atom_site_aniso_U_13
_atom_site_aniso_U_23
Zn1 0.01350(11) 0.00970(11) 0.01171(11) 0.00094(7) 0.00004(7) 0.00002(6)
Cl3 0.01859(18) 0.01404(17) 0.01840(17) 0.00101(13) 0.00349(12) -0.00108(12)
Cl2 0.01603(17) 0.01697(16) 0.01674(17) -0.00007(13) -0.00065(12) 0.00320(12)
Cl1 0.01766(17) 0.01406(16) 0.01426(16) -0.00266(13) -0.00250(12) 0.00128(11)
Cl4 0.01613(16) 0.01425(16) 0.01657(16) 0.00047(12) 0.00054(12) 0.00002(12)
N1 0.0128(6) 0.0115(5) 0.0106(5) 0.0003(5) 0.0005(4) -0.0002(4)
N4 0.0149(6) 0.0134(6) 0.0126(6) 0.0000(5) 0.0003(5) -0.0024(5)
C7 0.0149(7) 0.0140(7) 0.0097(6) 0.0006(5) -0.0007(5) -0.0022(5)
C3 0.0117(7) 0.0169(7) 0.0164(7) -0.0016(6) 0.0021(5) -0.0024(5)
C6 0.0117(6) 0.0160(7) 0.0147(7) 0.0002(5) -0.0013(5) -0.0018(5)
C2 0.0126(7) 0.0144(7) 0.0154(7) 0.0021(5) -0.0007(5) -0.0023(5)
C12 0.0274(8) 0.0165(7) 0.0119(7) -0.0010(6) 0.0014(6) 0.0007(5)
C9 0.0237(8) 0.0202(7) 0.0168(7) 0.0049(6) -0.0013(6) -0.0059(6)
C5 0.0138(7) 0.0159(7) 0.0137(7) 0.0015(6) -0.0017(5) -0.0014(5)
C8 0.0191(7) 0.0156(7) 0.0146(7) 0.0022(6) 0.0000(5) -0.0009(5)
C11 0.0345(9) 0.0237(8) 0.0116(7) -0.0002(7) 0.0019(6) 0.0013(6)
C10 0.0277(8) 0.0319(9) 0.0134(7) 0.0028(7) 0.0042(6) -0.0037(6)

loop_
_atom_type_symbol
_atom_type_description
_atom_type_scat_dispersion_real
_atom_type_scat_dispersion_imag
_atom_type_scat_source
C C 0.0181 0.0091 'International Tables Vol C Tables 4.2.6.8 and 6.1.1.4'
H H 0.0000 0.0000 'International Tables Vol C Tables 4.2.6.8 and 6.1.1.4'
N N 0.0311 0.0180 'International Tables Vol C Tables 4.2.6.8 and 6.1.1.4'
Cl Cl 0.3639 0.7018 'International Tables Vol C Tables 4.2.6.8 and 6.1.1.4'
Zn Zn -1.5491 0.6778 'International Tables Vol C Tables 4.2.6.8 and 6.1.1.4'

loop_
_geom_angle_atom_site_label_1
_geom_angle_atom_site_label_2
_geom_angle_atom_site_label_3
_geom_angle
Cl2 Zn1 Cl4 116.146(15)
Cl2 Zn1 Cl3 114.966(15)
Cl4 Zn1 Cl3 108.429(14)
Cl2 Zn1 Cl1 103.327(14)
Cl4 Zn1 Cl1 106.711(14)
Cl3 Zn1 Cl1 106.366(15)
C2 N1 C6 111.32(11)
C2 N1 C7 109.96(11)
C6 N1 C7 113.91(11)
C2 N1 H1 105.6(13)
C6 N1 H1 108.1(13)
C7 N1 H1 107.5(12)
C5 N4 C3 110.50(11)
C5 N4 H4B 109.3(13)
C3 N4 H4B 110.5(13)
C5 N4 H4A 111.6(14)
C3 N4 H4A 108.9(14)
H4B N4 H4A 105.9(18)
C8 C7 C12 110.96(12)
C8 C7 N1 111.70(11)
C12 C7 N1 112.18(12)
C8 C7 H7 107.2
C12 C7 H7 107.2
N1 C7 H7 107.2
N4 C3 C2 110.09(12)
N4 C3 H3B 109.6
C2 C3 H3B 109.6
N4 C3 H3A 109.6
C2 C3 H3A 109.6
H3B C3 H3A 108.2
N1 C6 C5 111.64(12)
N1 C6 H6B 109.3
C5 C6 H6B 109.3
N1 C6 H6A 109.3
C5 C6 H6A 109.3
H6B C6 H6A 108.0
N1 C2 C3 111.61(12)
N1 C2 H2A 109.3
C3 C2 H2A 109.3
N1 C2 H2B 109.3
C3 C2 H2B 109.3
H2A C2 H2B 108.0
C7 C12 C11 109.13(13)
C7 C12 H12B 109.9
C11 C12 H12B 109.9
C7 C12 H12A 109.9
C11 C12 H12A 109.9
H12B C12 H12A 108.3
C10 C9 C8 111.88(13)
C10 C9 H9B 109.2
C8 C9 H9B 109.2
C10 C9 H9A 109.2
C8 C9 H9A 109.2
H9B C9 H9A 107.9
N4 C5 C6 109.47(11)
N4 C5 H5A 109.8
C6 C5 H5A 109.8
N4 C5 H5B 109.8
C6 C5 H5B 109.8
H5A C5 H5B 108.2
C7 C8 C9 107.83(12)
C7 C8 H8A 110.1
C9 C8 H8A 110.1
C7 C8 H8B 110.1
C9 C8 H8B 110.1
H8A C8 H8B 108.5
C10 C11 C12 110.74(13)
C10 C11 H11A 109.5
C12 C11 H11A 109.5
C10 C11 H11B 109.5
C12 C11 H11B 109.5
H11A C11 H11B 108.1
C11 C10 C9 110.05(13)
C11 C10 H10B 109.7
C9 C10 H10B 109.7
C11 C10 H10A 109.7
C9 C10 H10A 109.7
H10B C10 H10A 108.2

loop_
_geom_bond_atom_site_label_1
_geom_bond_atom_site_label_2
_geom_bond_distance
Zn1 Cl2 2.2467(4)
Zn1 Cl4 2.2641(4)
Zn1 Cl3 2.2874(4)
Zn1 Cl1 2.3318(4)
N1 C2 1.5043(18)
N1 C6 1.5052(18)
N1 C7 1.5328(17)
N1 H1 0.90(2)
N4 C5 1.4902(19)
N4 C3 1.4942(18)
N4 H4B 0.89(2)
N4 H4A 0.90(2)
C7 C8 1.522(2)
C7 C12 1.524(2)
C7 H7 1.0000
C3 C2 1.511(2)
C3 H3B 0.9900
C3 H3A 0.9900
C6 C5 1.5183(19)
C6 H6B 0.9900
C6 H6A 0.9900
C2 H2A 0.9900
C2 H2B 0.9900
C12 C11 1.534(2)
C12 H12B 0.9900
C12 H12A 0.9900
C9 C10 1.523(2)
C9 C8 1.535(2)
C9 H9B 0.9900
C9 H9A 0.9900
C5 H5A 0.9900
C5 H5B 0.9900
C8 H8A 0.9900
C8 H8B 0.9900
C11 C10 1.523(2)
C11 H11A 0.9900
C11 H11B 0.9900
C10 H10B 0.9900
C10 H10A 0.9900

loop_
_geom_hbond_atom_site_label_D
_geom_hbond_atom_site_label_H
_geom_hbond_atom_site_label_A
_geom_hbond_site_symmetry_A
_geom_hbond_distance_DH
_geom_hbond_distance_HA
_geom_hbond_distance_DA
_geom_hbond_angle_DHA
N1 H1 Cl1 1_555 0.90(2) 2.42(2) 3.2441(13) 152(2)
N4 H4A Cl3 1_545 0.90(2) 2.46(2) 3.3050(12) 158(2)
C5 H5A Cl1 7_655 0.990 2.751 3.6125(15) 146
N4 H4B Cl1 5_665 0.89(2) 2.50(2) 3.2153(12) 138(2)
N4 H4B Cl4 5_665 0.89(2) 2.66(2) 3.2561(12) 125(2)
C5 H5B Cl1 1_555 0.990 2.786 3.5573(15) 135

loop_
_geom_torsion_atom_site_label_1
_geom_torsion_atom_site_label_2
_geom_torsion_atom_site_label_3
_geom_torsion_atom_site_label_4
_geom_torsion
C2 N1 C7 C8 156.71(12)
C6 N1 C7 C8 -77.55(15)
C2 N1 C7 C12 -77.98(14)
C6 N1 C7 C12 47.76(16)
C5 N4 C3 C2 60.08(15)
C2 N1 C6 C5 -53.28(15)
C7 N1 C6 C5 -178.30(11)
C6 N1 C2 C3 52.84(15)
C7 N1 C2 C3 -179.96(11)
N4 C3 C2 N1 -56.07(16)
C8 C7 C12 C11 -60.68(17)
N1 C7 C12 C11 173.60(12)
C3 N4 C5 C6 -60.15(15)
N1 C6 C5 N4 56.76(15)
C12 C7 C8 C9 60.11(16)
N1 C7 C8 C9 -173.91(12)
C10 C9 C8 C7 -58.33(17)
C7 C12 C11 C10 57.94(18)
C12 C11 C10 C9 -56.23(18)
C8 C9 C10 C11 57.11(18)
